data_2228954
loop_
_publ_author_name
'Fun, Hoong-Kun'
'Sripisut, Tawanun'
'Laphookhieo, Surat'
'Chantrapromma, Suchada'

_publ_section_title
;
 5-Hydroxy-8,8-dimethyl-10-(2-methylbut-3-en-2-yl)-2<i>H</i>,6<i>H</i>-7,8-dihydropyrano[3,2-<i>g</i>]chromene-2,6-dione
;
_journal_coeditor_code BQ2271
_journal_issue 2
_journal_name_full 'Acta Crystallographica Section E'
_journal_page_first o422
_journal_page_last o423
_journal_paper_doi 10.1107/S1600536811001565
_journal_volume 67
_journal_year 2011
_chemical_formula_iupac 'C19 H20 O5'
_chemical_formula_moiety 'C19 H20 O5'
_chemical_formula_sum 'C19 H20 O5'
_chemical_formula_weight 328.35
_chemical_melting_point_gt 410
_chemical_melting_point_lt 411
_chemical_name_systematic
5-Hydroxy-8,8-dimethyl-10-(2-methylbut-3-en-2-yl)-2<i>H</i>,6<i>H</i>-7,8-dihydropyrano[3,2-<i>g</i>]chromene-2,6-dione
_space_group_IT_number 14
_symmetry_cell_setting monoclinic
_symmetry_space_group_name_Hall '-P 2ybc'
_symmetry_space_group_name_H-M 'P 1 21/c 1'
_atom_sites_solution_hydrogens geom
_atom_sites_solution_primary direct
_atom_sites_solution_secondary difmap
_audit_creation_method SHELXL-97
_cell_angle_alpha 90.00
_cell_angle_beta 93.1080(10)
_cell_angle_gamma 90.00
_cell_formula_units_Z 4
_cell_length_a 10.2239(2)
_cell_length_b 11.3090(3)
_cell_length_c 13.8764(3)
_cell_measurement_reflns_used 3114
_cell_measurement_temperature 100
_cell_measurement_theta_max 71.97
_cell_measurement_theta_min 5.84
_cell_volume 1602.06(6)
_computing_cell_refinement 'SAINT (Bruker, 2009)'
_computing_data_collection 'APEX2 (Bruker, 2009)'
_computing_data_reduction 'SAINT (Bruker, 2009)'
_computing_molecular_graphics 'SHELXTL (Sheldrick, 2008)'
_computing_publication_material
;
SHELXTL (Sheldrick, 2008) and PLATON (Spek, 2009)
;
_computing_structure_refinement 'SHELXTL (Sheldrick, 2008)'
_computing_structure_solution 'SHELXTL (Sheldrick, 2008)'
_diffrn_ambient_temperature 100
_diffrn_measured_fraction_theta_full 0.990
_diffrn_measured_fraction_theta_max 0.990
_diffrn_measurement_device_type 'Bruker APEX DUO CCD area-detector'
_diffrn_measurement_method '\f and \w'
_diffrn_radiation_monochromator graphite
_diffrn_radiation_source 'sealed tube'
_diffrn_radiation_type CuK\a
_diffrn_radiation_wavelength 1.54178
_diffrn_reflns_av_R_equivalents 0.0267
_diffrn_reflns_av_sigmaI/netI 0.0095
_diffrn_reflns_limit_h_max 12
_diffrn_reflns_limit_h_min -12
_diffrn_reflns_limit_k_max 13
_diffrn_reflns_limit_k_min -12
_diffrn_reflns_limit_l_max 16
_diffrn_reflns_limit_l_min -16
_diffrn_reflns_number 48432
_diffrn_reflns_theta_full 71.97
_diffrn_reflns_theta_max 71.97
_diffrn_reflns_theta_min 5.84
_diffrn_standards_number 0
_exptl_absorpt_coefficient_mu 0.809
_exptl_absorpt_correction_T_max 0.7744
_exptl_absorpt_correction_T_min 0.7213
_exptl_absorpt_correction_type multi-scan
_exptl_absorpt_process_details '(SADABS; Bruker, 2009)'
_exptl_crystal_colour Yellow
_exptl_crystal_density_diffrn 1.361
_exptl_crystal_density_method 'not measured'
_exptl_crystal_description Block
_exptl_crystal_F_000 696
_exptl_crystal_size_max 0.43
_exptl_crystal_size_mid 0.43
_exptl_crystal_size_min 0.33
_refine_diff_density_max 0.712
_refine_diff_density_min -0.837
_refine_ls_extinction_coef 0.041(2)
_refine_ls_extinction_expression Fc^*^=kFc[1+0.001xFc^2^\l^3^/sin(2\q)]^-1/4^
_refine_ls_extinction_method 'SHELXTL (Sheldrick, 2008)'
_refine_ls_goodness_of_fit_ref 1.288
_refine_ls_hydrogen_treatment mixed
_refine_ls_matrix_type full
_refine_ls_number_parameters 234
_refine_ls_number_reflns 3114
_refine_ls_number_restraints 0
_refine_ls_restrained_S_all 1.288
_refine_ls_R_factor_all 0.0607
_refine_ls_R_factor_gt 0.0470
_refine_ls_shift/su_max 0.001
_refine_ls_shift/su_mean 0.001
_refine_ls_structure_factor_coef Fsqd
_refine_ls_weighting_details 'calc w=1/[\s^2^(Fo^2^)+(0.0850P)^2^+0.4129P] where P=(Fo^2^+2Fc^2^)/3'
_refine_ls_weighting_scheme calc
_refine_ls_wR_factor_gt 0.1265
_refine_ls_wR_factor_ref 0.1473
_reflns_number_gt 3088
_reflns_number_total 3114
_reflns_threshold_expression I>2\s(I)
_cod_data_source_file bq2271.cif
_cod_data_source_block I
_cod_original_sg_symbol_H-M 'P 21/c'
_cod_database_code 2228954
_cod_database_fobs_code 2228954

loop_
_symmetry_equiv_pos_as_xyz
'x, y, z'
'-x, y+1/2, -z+1/2'
'-x, -y, -z'
'x, -y-1/2, z-1/2'

loop_
_atom_site_type_symbol
_atom_site_label
_atom_site_fract_x
_atom_site_fract_y
_atom_site_fract_z
_atom_site_U_iso_or_equiv
_atom_site_adp_type
_atom_site_calc_flag
_atom_site_refinement_flags
_atom_site_occupancy
_atom_site_disorder_assembly
_atom_site_disorder_group
O O1 0.24205(9) 1.16069(8) 0.99936(7) 0.0182(3) Uani d . 1 . .
O O2 0.25452(9) 0.76187(8) 0.90044(6) 0.0178(3) Uani d . 1 . .
O O3 0.25906(11) 1.34713(9) 1.04469(8) 0.0251(3) Uani d . 1 . .
O O4 0.01977(10) 0.66004(9) 1.11316(7) 0.0228(3) Uani d . 1 . .
O O5 0.01904(10) 0.87092(9) 1.17530(7) 0.0216(3) Uani d . 1 . .
H H1O5 0.010(2) 0.789(2) 1.1695(16) 0.046(6) Uiso d . 1 . .
C C1 0.20676(12) 1.04507(12) 1.01109(9) 0.0155(3) Uani d . 1 . .
C C2 0.21353(13) 1.25150(12) 1.06206(10) 0.0188(3) Uani d . 1 . .
C C3 0.13341(13) 1.22145(13) 1.14119(10) 0.0201(3) Uani d . 1 . .
H H3A 0.1083 1.2802 1.1833 0.024 Uiso calc R 1 . .
C C4 0.09493(13) 1.10932(12) 1.15431(10) 0.0186(3) Uani d . 1 . .
H H4A 0.0440 1.0912 1.2059 0.022 Uiso calc R 1 . .
C C5 0.13116(12) 1.01699(12) 1.09000(9) 0.0164(3) Uani d . 1 . .
C C6 0.09425(12) 0.89887(12) 1.10224(9) 0.0165(3) Uani d . 1 . .
C C7 0.13559(12) 0.81207(12) 1.03860(9) 0.0162(3) Uani d . 1 . .
C C8 0.09306(12) 0.69006(12) 1.04907(10) 0.0180(3) Uani d . 1 . .
C C9 0.13851(13) 0.60284(12) 0.97689(10) 0.0194(3) Uani d . 1 . .
H H9A 0.0724 0.5956 0.9244 0.023 Uiso calc R 1 . .
H H9B 0.1490 0.5260 1.0074 0.023 Uiso calc R 1 . .
C C10 0.26803(14) 0.63988(11) 0.93635(10) 0.0183(3) Uani d . 1 . .
C C11 0.21402(12) 0.84528(12) 0.96178(9) 0.0154(3) Uani d . 1 . .
C C12 0.25049(12) 0.96284(12) 0.94385(9) 0.0154(3) Uani d . 1 . .
C C13 0.33249(13) 0.98950(12) 0.85555(9) 0.0176(3) Uani d . 1 . .
C C14 0.45881(13) 0.91792(13) 0.86498(10) 0.0211(3) Uani d . 1 . .
H H14A 0.5002 0.9134 0.9262 0.025 Uiso calc R 1 . .
C C15 0.51505(15) 0.86207(14) 0.79547(11) 0.0258(4) Uani d . 1 . .
H H15A 0.473(2) 0.8581(18) 0.7301(16) 0.038(5) Uiso d . 1 . .
H H15B 0.598(2) 0.8228(18) 0.8085(14) 0.034(5) Uiso d . 1 . .
C C16 0.24997(13) 0.95973(13) 0.76241(9) 0.0204(3) Uani d . 1 . .
H H16A 0.2977 0.9812 0.7073 0.031 Uiso calc R 1 . .
H H16B 0.1691 1.0029 0.7614 0.031 Uiso calc R 1 . .
H H16C 0.2318 0.8765 0.7605 0.031 Uiso calc R 1 . .
C C17 0.37739(16) 1.11907(13) 0.84519(11) 0.0273(4) Uani d . 1 . .
H H17A 0.4288 1.1263 0.7896 0.041 Uiso calc R 1 . .
H H17B 0.4293 1.1419 0.9019 0.041 Uiso calc R 1 . .
H H17C 0.3020 1.1695 0.8377 0.041 Uiso calc R 1 . .
C C18 0.29707(16) 0.56754(13) 0.84802(11) 0.0252(3) Uani d . 1 . .
H H18A 0.3768 0.5951 0.8222 0.038 Uiso calc R 1 . .
H H18B 0.2263 0.5759 0.8001 0.038 Uiso calc R 1 . .
H H18C 0.3065 0.4858 0.8658 0.038 Uiso calc R 1 . .
C C19 0.38167(14) 0.63524(12) 1.01187(10) 0.0213(3) Uani d . 1 . .
H H19A 0.4603 0.6615 0.9837 0.032 Uiso calc R 1 . .
H H19B 0.3932 0.5555 1.0345 0.032 Uiso calc R 1 . .
H H19C 0.3631 0.6857 1.0650 0.032 Uiso calc R 1 . .

loop_
_atom_site_aniso_label
_atom_site_aniso_U_11
_atom_site_aniso_U_22
_atom_site_aniso_U_33
_atom_site_aniso_U_12
_atom_site_aniso_U_13
_atom_site_aniso_U_23
O1 0.0233(5) 0.0130(5) 0.0188(5) -0.0003(4) 0.0045(4) -0.0003(3)
O2 0.0241(5) 0.0126(5) 0.0169(5) 0.0009(4) 0.0044(4) -0.0005(3)
O3 0.0334(6) 0.0144(5) 0.0278(6) -0.0006(4) 0.0039(4) -0.0006(4)
O4 0.0219(5) 0.0208(5) 0.0261(5) -0.0027(4) 0.0059(4) 0.0046(4)
O5 0.0235(5) 0.0213(6) 0.0208(5) -0.0009(4) 0.0088(4) 0.0018(4)
C1 0.0153(6) 0.0140(6) 0.0171(6) 0.0002(5) -0.0007(5) 0.0011(5)
C2 0.0205(7) 0.0156(7) 0.0201(7) 0.0024(5) -0.0015(5) -0.0020(5)
C3 0.0209(7) 0.0203(7) 0.0191(7) 0.0042(5) 0.0011(5) -0.0048(5)
C4 0.0165(6) 0.0225(7) 0.0168(6) 0.0024(5) 0.0018(5) -0.0015(5)
C5 0.0156(6) 0.0183(7) 0.0153(6) 0.0013(5) 0.0010(5) 0.0002(5)
C6 0.0139(6) 0.0210(7) 0.0147(6) 0.0006(5) 0.0012(5) 0.0019(5)
C7 0.0154(6) 0.0164(7) 0.0166(6) 0.0001(5) 0.0002(5) 0.0019(5)
C8 0.0150(6) 0.0183(7) 0.0204(7) 0.0003(5) -0.0015(5) 0.0033(5)
C9 0.0200(7) 0.0138(6) 0.0242(7) -0.0017(5) 0.0011(5) 0.0014(5)
C10 0.0227(7) 0.0120(6) 0.0206(7) 0.0008(5) 0.0028(5) 0.0009(5)
C11 0.0152(6) 0.0161(7) 0.0148(6) 0.0014(5) -0.0004(5) -0.0009(5)
C12 0.0159(6) 0.0157(7) 0.0147(6) 0.0003(5) 0.0013(5) 0.0007(5)
C13 0.0203(7) 0.0170(7) 0.0160(6) 0.0000(5) 0.0052(5) -0.0003(5)
C14 0.0180(7) 0.0267(7) 0.0187(7) -0.0006(5) 0.0011(5) 0.0007(5)
C15 0.0217(7) 0.0305(8) 0.0250(8) 0.0060(6) 0.0003(6) -0.0025(6)
C16 0.0217(7) 0.0233(7) 0.0165(7) 0.0032(5) 0.0030(5) 0.0028(5)
C17 0.0376(9) 0.0201(7) 0.0257(7) -0.0052(6) 0.0160(6) -0.0010(6)
C18 0.0338(8) 0.0174(7) 0.0248(7) 0.0017(6) 0.0048(6) -0.0037(5)
C19 0.0204(7) 0.0199(7) 0.0237(7) 0.0020(5) 0.0028(5) 0.0017(5)

loop_
_atom_type_symbol
_atom_type_description
_atom_type_scat_dispersion_real
_atom_type_scat_dispersion_imag
_atom_type_scat_source
C C 0.0181 0.0091 'International Tables Vol C Tables 4.2.6.8 and 6.1.1.4'
H H 0.0000 0.0000 'International Tables Vol C Tables 4.2.6.8 and 6.1.1.4'
O O 0.0492 0.0322 'International Tables Vol C Tables 4.2.6.8 and 6.1.1.4'

loop_
_geom_angle_atom_site_label_1
_geom_angle_atom_site_label_2
_geom_angle_atom_site_label_3
_geom_angle_site_symmetry_1
_geom_angle_site_symmetry_3
_geom_angle
_geom_angle_publ_flag
C1 O1 C2 . . 124.55(11) ?
C11 O2 C10 . . 117.90(10) ?
C6 O5 H1O5 . . 103.0(14) ?
O1 C1 C12 . . 117.21(12) ?
O1 C1 C5 . . 117.81(12) ?
C12 C1 C5 . . 124.97(13) ?
O3 C2 O1 . . 116.21(12) ?
O3 C2 C3 . . 127.09(13) ?
O1 C2 C3 . . 116.70(12) ?
C4 C3 C2 . . 120.48(12) ?
C4 C3 H3A . . 119.8 ?
C2 C3 H3A . . 119.8 ?
C3 C4 C5 . . 121.02(13) ?
C3 C4 H4A . . 119.5 ?
C5 C4 H4A . . 119.5 ?
C6 C5 C1 . . 118.12(12) ?
C6 C5 C4 . . 122.55(12) ?
C1 C5 C4 . . 119.32(12) ?
O5 C6 C7 . . 121.03(12) ?
O5 C6 C5 . . 119.01(12) ?
C7 C6 C5 . . 119.95(12) ?
C6 C7 C11 . . 119.36(12) ?
C6 C7 C8 . . 119.95(12) ?
C11 C7 C8 . . 120.64(12) ?
O4 C8 C7 . . 121.72(13) ?
O4 C8 C9 . . 121.36(12) ?
C7 C8 C9 . . 116.89(12) ?
C8 C9 C10 . . 111.89(11) ?
C8 C9 H9A . . 109.2 ?
C10 C9 H9A . . 109.2 ?
C8 C9 H9B . . 109.2 ?
C10 C9 H9B . . 109.2 ?
H9A C9 H9B . . 107.9 ?
O2 C10 C18 . . 104.54(11) ?
O2 C10 C19 . . 108.64(11) ?
C18 C10 C19 . . 111.23(12) ?
O2 C10 C9 . . 108.37(11) ?
C18 C10 C9 . . 111.21(12) ?
C19 C10 C9 . . 112.46(11) ?
O2 C11 C12 . . 117.10(12) ?
O2 C11 C7 . . 119.58(12) ?
C12 C11 C7 . . 123.30(12) ?
C11 C12 C1 . . 114.24(12) ?
C11 C12 C13 . . 118.90(11) ?
C1 C12 C13 . . 126.86(12) ?
C14 C13 C16 . . 112.25(11) ?
C14 C13 C17 . . 104.91(11) ?
C16 C13 C17 . . 106.32(11) ?
C14 C13 C12 . . 108.70(11) ?
C16 C13 C12 . . 108.97(11) ?
C17 C13 C12 . . 115.72(11) ?
C15 C14 C13 . . 126.59(13) ?
C15 C14 H14A . . 116.7 ?
C13 C14 H14A . . 116.7 ?
C14 C15 H15A . . 120.7(12) ?
C14 C15 H15B . . 120.0(12) ?
H15A C15 H15B . . 119.3(17) ?
C13 C16 H16A . . 109.5 ?
C13 C16 H16B . . 109.5 ?
H16A C16 H16B . . 109.5 ?
C13 C16 H16C . . 109.5 ?
H16A C16 H16C . . 109.5 ?
H16B C16 H16C . . 109.5 ?
C13 C17 H17A . . 109.5 ?
C13 C17 H17B . . 109.5 ?
H17A C17 H17B . . 109.5 ?
C13 C17 H17C . . 109.5 ?
H17A C17 H17C . . 109.5 ?
H17B C17 H17C . . 109.5 ?
C10 C18 H18A . . 109.5 ?
C10 C18 H18B . . 109.5 ?
H18A C18 H18B . . 109.5 ?
C10 C18 H18C . . 109.5 ?
H18A C18 H18C . . 109.5 ?
H18B C18 H18C . . 109.5 ?
C10 C19 H19A . . 109.5 ?
C10 C19 H19B . . 109.5 ?
H19A C19 H19B . . 109.5 ?
C10 C19 H19C . . 109.5 ?
H19A C19 H19C . . 109.5 ?
H19B C19 H19C . . 109.5 ?

loop_
_geom_bond_atom_site_label_1
_geom_bond_atom_site_label_2
_geom_bond_site_symmetry_2
_geom_bond_distance
_geom_bond_publ_flag
O1 C1 . 1.3685(16) ?
O1 C2 . 1.3872(16) ?
O2 C11 . 1.3505(16) ?
O2 C10 . 1.4708(15) ?
O3 C2 . 1.2069(18) ?
O4 C8 . 1.2410(17) ?
O5 C6 . 1.3430(16) ?
O5 H1O5 . 0.93(2) ?
C1 C12 . 1.4073(19) ?
C1 C5 . 1.4103(18) ?
C2 C3 . 1.4456(19) ?
C3 C4 . 1.343(2) ?
C3 H3A . 0.9300 ?
C4 C5 . 1.4352(18) ?
C4 H4A . 0.9300 ?
C5 C6 . 1.4009(19) ?
C6 C7 . 1.4009(19) ?
C7 C11 . 1.4189(18) ?
C7 C8 . 1.4564(18) ?
C8 C9 . 1.4975(19) ?
C9 C10 . 1.5253(19) ?
C9 H9A . 0.9700 ?
C9 H9B . 0.9700 ?
C10 C18 . 1.5164(19) ?
C10 C19 . 1.5227(19) ?
C11 C12 . 1.4065(19) ?
C12 C13 . 1.5513(17) ?
C13 C14 . 1.5238(19) ?
C13 C16 . 1.5419(18) ?
C13 C17 . 1.5445(18) ?
C14 C15 . 1.311(2) ?
C14 H14A . 0.9300 ?
C15 H15A . 0.98(2) ?
C15 H15B . 0.97(2) ?
C16 H16A . 0.9600 ?
C16 H16B . 0.9600 ?
C16 H16C . 0.9600 ?
C17 H17A . 0.9600 ?
C17 H17B . 0.9600 ?
C17 H17C . 0.9600 ?
C18 H18A . 0.9600 ?
C18 H18B . 0.9600 ?
C18 H18C . 0.9600 ?
C19 H19A . 0.9600 ?
C19 H19B . 0.9600 ?
C19 H19C . 0.9600 ?

loop_
_geom_hbond_atom_site_label_D
_geom_hbond_atom_site_label_H
_geom_hbond_atom_site_label_A
_geom_hbond_site_symmetry_A
_geom_hbond_distance_DH
_geom_hbond_distance_HA
_geom_hbond_distance_DA
_geom_hbond_angle_DHA
_geom_hbond_publ_flag
O5 H1O5 O4 1_555 0.93(2) 1.66(2) 2.5361(14) 155(2) y
C9 H9B O3 1_545 0.97 2.36 3.2621(17) 155 y
C16 H16B O5 3_577 0.96 2.59 3.4982(17) 159 y
C16 H16C O2 1_555 0.96 2.34 2.9441(16) 121 y
C15 H15B Cg1 3_677 0.97(2) 2.83(2) 3.5908(16) 136.7(15) y

loop_
_geom_torsion_atom_site_label_1
_geom_torsion_atom_site_label_2
_geom_torsion_atom_site_label_3
_geom_torsion_atom_site_label_4
_geom_torsion_site_symmetry_1
_geom_torsion_site_symmetry_2
_geom_torsion_site_symmetry_3
_geom_torsion_site_symmetry_4
_geom_torsion
_geom_torsion_publ_flag
C2 O1 C1 C12 . . . . -176.20(11) ?
C2 O1 C1 C5 . . . . 2.95(18) ?
C1 O1 C2 O3 . . . . 175.33(12) ?
C1 O1 C2 C3 . . . . -4.33(18) ?
O3 C2 C3 C4 . . . . -176.61(14) ?
O1 C2 C3 C4 . . . . 3.01(19) ?
C2 C3 C4 C5 . . . . -0.5(2) ?
O1 C1 C5 C6 . . . . 179.76(11) ?
C12 C1 C5 C6 . . . . -1.2(2) ?
O1 C1 C5 C4 . . . . -0.19(18) ?
C12 C1 C5 C4 . . . . 178.89(12) ?
C3 C4 C5 C6 . . . . 179.13(12) ?
C3 C4 C5 C1 . . . . -0.9(2) ?
C1 C5 C6 O5 . . . . -178.07(11) ?
C4 C5 C6 O5 . . . . 1.87(19) ?
C1 C5 C6 C7 . . . . 1.80(19) ?
C4 C5 C6 C7 . . . . -178.26(11) ?
O5 C6 C7 C11 . . . . 179.45(11) ?
C5 C6 C7 C11 . . . . -0.42(19) ?
O5 C6 C7 C8 . . . . 2.24(19) ?
C5 C6 C7 C8 . . . . -177.63(11) ?
C6 C7 C8 O4 . . . . 0.37(19) ?
C11 C7 C8 O4 . . . . -176.81(12) ?
C6 C7 C8 C9 . . . . 178.52(11) ?
C11 C7 C8 C9 . . . . 1.35(18) ?
O4 C8 C9 C10 . . . . -154.56(12) ?
C7 C8 C9 C10 . . . . 27.28(16) ?
C11 O2 C10 C18 . . . . 172.93(11) ?
C11 O2 C10 C19 . . . . -68.22(14) ?
C11 O2 C10 C9 . . . . 54.25(14) ?
C8 C9 C10 O2 . . . . -52.54(14) ?
C8 C9 C10 C18 . . . . -166.91(11) ?
C8 C9 C10 C19 . . . . 67.58(14) ?
C10 O2 C11 C12 . . . . 154.89(11) ?
C10 O2 C11 C7 . . . . -26.57(16) ?
C6 C7 C11 O2 . . . . 179.76(11) ?
C8 C7 C11 O2 . . . . -3.05(18) ?
C6 C7 C11 C12 . . . . -1.79(19) ?
C8 C7 C11 C12 . . . . 175.40(11) ?
O2 C11 C12 C1 . . . . -179.17(10) ?
C7 C11 C12 C1 . . . . 2.35(19) ?
O2 C11 C12 C13 . . . . 0.61(17) ?
C7 C11 C12 C13 . . . . -177.87(11) ?
O1 C1 C12 C11 . . . . 178.22(10) ?
C5 C1 C12 C11 . . . . -0.87(19) ?
O1 C1 C12 C13 . . . . -1.54(19) ?
C5 C1 C12 C13 . . . . 179.37(12) ?
C11 C12 C13 C14 . . . . -57.89(15) ?
C1 C12 C13 C14 . . . . 121.86(14) ?
C11 C12 C13 C16 . . . . 64.73(15) ?
C1 C12 C13 C16 . . . . -115.52(14) ?
C11 C12 C13 C17 . . . . -175.57(12) ?
C1 C12 C13 C17 . . . . 4.2(2) ?
C16 C13 C14 C15 . . . . 18.3(2) ?
C17 C13 C14 C15 . . . . -96.71(17) ?
C12 C13 C14 C15 . . . . 138.93(16) ?

loop_
_cod_related_entry_id
_cod_related_entry_database
_cod_related_entry_code
1 ChemSpider 4475125
